data_2100709
loop_
_publ_author_name
'P. A. Wood'
'R. S. Forgan'
'D. Henderson'
'S. Parsons'
'E. Pidcock'
'P. A. Tasker'
'J. E. Warren'

_publ_contact_author_email P.A.Wood@sms.ed.ac.uk
_publ_contact_author_name 'Peter A. Wood'
_publ_section_title
;
 Effect of pressure on the crystal structure of salicylaldoxime-I, and
 the structure of salicylaldoxime-II at 5.93GPa
;
_journal_coeditor_code SO5004
_journal_date_accepted 2006-08-11
_journal_date_recd_electronic 2006-06-03
_journal_issue 6
_journal_name_full 'Acta Crystallographica Section B'
_journal_page_first 1099
_journal_page_last 1111
_journal_paper_category FA
_journal_paper_doi 10.1107/S0108768106031752
_journal_volume 62
_journal_year 2006
_chemical_formula_moiety 'C7 H7 N1 O2'
_chemical_formula_sum 'C7 H7 N O2'
_chemical_formula_weight 137.14
_chemical_melting_point 60.0(10)
_chemical_name_common salicylaldoxime
_chemical_name_systematic '2-hydroxybenzaldehyde oxime'
_space_group_IT_number 14
_symmetry_cell_setting monoclinic
_symmetry_space_group_name_Hall '-P 2yn'
_symmetry_space_group_name_H-M 'P 1 21/n 1'
_atom_sites_solution_hydrogens geom
_atom_sites_solution_primary direct
_audit_creation_method CRYSTALS_ver_12.80
_cell_angle_alpha 90
_cell_angle_beta 111.09(2)
_cell_angle_gamma 90
_cell_formula_units_Z 4
_cell_length_a 9.851(3)
_cell_length_b 4.9325(7)
_cell_length_c 12.286(3)
_cell_measurement_reflns_used 253
_cell_measurement_temperature 293
_cell_measurement_theta_max 21
_cell_measurement_theta_min 3
_cell_volume 557.0(2)
_computing_cell_refinement SAINT
_computing_data_collection 'APEX-II (Bruker-Nonius, 2000)'
_computing_data_reduction 'SAINT (Bruker-Nonius, 2003)'
_computing_molecular_graphics 'CAMERON (Watkin et al., 1996)'
_computing_publication_material 'CRYSTALS (Betteridge et al., 2003)'
_computing_structure_refinement 'CRYSTALS (Betteridge et al., 2003)'
_computing_structure_solution 'SIR92 (Altomare et al., 1994)'
_diffrn_ambient_temperature 293
_diffrn_measured_fraction_theta_full 0.402
_diffrn_measured_fraction_theta_max 0.388
_diffrn_measurement_device_type 'Bruker-Nonius Apex II CCD'
_diffrn_measurement_method \w
_diffrn_radiation_monochromator silicon
_diffrn_radiation_type synchrotron
_diffrn_radiation_wavelength 0.6889
_diffrn_reflns_av_R_equivalents 0.075
_diffrn_reflns_limit_h_max 5
_diffrn_reflns_limit_h_min -5
_diffrn_reflns_limit_k_max 6
_diffrn_reflns_limit_k_min -6
_diffrn_reflns_limit_l_max 14
_diffrn_reflns_limit_l_min -14
_diffrn_reflns_number 2109
_diffrn_reflns_theta_full 25.056
_diffrn_reflns_theta_max 26.375
_diffrn_reflns_theta_min 3.302
_diffrn_standards_number 0
_exptl_absorpt_coefficient_mu 0.122
_exptl_absorpt_correction_T_max 0.99
_exptl_absorpt_correction_T_min 0.51
_exptl_absorpt_correction_type multi-scan
_exptl_absorpt_process_details 'SADABS version 2004/1'
_exptl_crystal_colour colourless
_exptl_crystal_density_diffrn 1.635
_exptl_crystal_description block
_exptl_crystal_F_000 288
_exptl_crystal_size_max 0.18
_exptl_crystal_size_mid 0.15
_exptl_crystal_size_min 0.10
_refine_diff_density_max 0.09
_refine_diff_density_min -0.16
_refine_ls_extinction_method None
_refine_ls_goodness_of_fit_ref 0.8872
_refine_ls_hydrogen_treatment mixed
_refine_ls_matrix_type full
_refine_ls_number_parameters 97
_refine_ls_number_reflns 437
_refine_ls_number_restraints 84
_refine_ls_R_factor_all 0.0597
_refine_ls_R_factor_gt 0.0399
_refine_ls_shift/su_max 0.000091
_refine_ls_structure_factor_coef Fsqd
_refine_ls_weighting_details
;
 Method, part 1, Chebychev polynomial, (Watkin, 1994, Prince, 1982)
 [weight] = 1.0/[A~0~*T~0~(x)+A~1~*T~1~(x) ... +A~n-1~]*T~n-1~(x)]
 where A~i~ are the Chebychev coefficients listed below and x= Fcalc/Fmax
 Method = Robust Weighting (Prince, 1982)
 W = [weight] * [1-(deltaF/6*sigmaF)^2^]^2^
 A~i~ are:
 451. 657. 389. 133. 19.2
;
_refine_ls_weighting_scheme calc
_refine_ls_wR_factor_all 0.1009
_refine_ls_wR_factor_gt 0.0823
_refine_ls_wR_factor_ref 0.1009
_reflns_number_gt 309
_reflns_number_total 472
_reflns_threshold_expression I>2.00u(I)
_cod_data_source_file so5004.cif
_cod_data_source_block 2_37GPa
_cod_depositor_comments
;
The following automatic conversions were performed:
'_symmetry_cell_setting' value 'Monoclinic' changed to 'monoclinic'
according to '/home/saulius/struct/CIF-dictionaries/cif_core.dic'
dictionary named 'cif_core.dic' version 2.4.1 from 2010-06-29.

Automatic conversion script
Id: cif_fix_enum 1527 2010-12-29 10:47:43Z saulius 

The following automatic conversions were performed:

'_chemical_melting_point' value '59-61' was changed to '60.0(10)' -
the average value was taken and precision was estimated.

Automatic conversion script
Id: cif_fix_values 1646 2011-03-28 12:23:43Z adriana 

The following automatic conversions were performed:

'_chemical_melting_point' value '59-61' was changed to '60.0(10)' -
the average value was taken and precision was
estimated.

'_symmetry_cell_setting' value 'Monoclinic' changed to
'monoclinic' according to
/home/saulius/struct/CIF-dictionaries/cif_core.dic dictionary named
'cif_core.dic' version 2.4.1 from 2010-06-29.

Automatic conversion script
Id: cif_fix_values 1715 2011-07-08 13:25:40Z adriana 
;
_cod_original_cell_volume 557.0(3)
_cod_original_sg_symbol_H-M 'P 1 21/n 1 '
_cod_original_formula_sum 'C7 H7 N1 O2'
_cod_database_code 2100709
_cod_database_fobs_code 2100709

loop_
_symmetry_equiv_pos_as_xyz
x,y,z
-x,-y,-z
-x+1/2,y+1/2,-z+1/2
x+1/2,-y+1/2,z+1/2

loop_
_atom_site_type_symbol
_atom_site_label
_atom_site_fract_x
_atom_site_fract_y
_atom_site_fract_z
_atom_site_U_iso_or_equiv
_atom_site_adp_type
_atom_site_occupancy
O O1 0.7466(5) 1.0446(4) 0.6870(2) 0.0349 Uani 1.0000
N N2 0.6909(6) 0.8787(5) 0.5891(2) 0.0251 Uani 1.0000
C C3 0.7821(7) 0.7042(6) 0.5859(3) 0.0265 Uani 1.0000
C C4 0.7490(8) 0.5078(6) 0.4898(3) 0.0261 Uani 1.0000
C C5 0.6101(8) 0.4992(6) 0.4014(3) 0.0285 Uani 1.0000
O O5 0.5039(5) 0.6785(4) 0.3997(2) 0.0364 Uani 1.0000
C C6 0.5785(8) 0.3020(6) 0.3159(3) 0.0282 Uani 1.0000
C C7 0.6837(8) 0.1206(6) 0.3139(3) 0.0340 Uani 1.0000
C C8 0.8217(8) 0.1302(6) 0.3990(3) 0.0326 Uani 1.0000
C C9 0.8521(8) 0.3222(6) 0.4872(3) 0.0301 Uani 1.0000
H H3 0.8735 0.6965 0.6467 0.0422 Uiso 1.0000
H H6 0.4866 0.2927 0.2610 0.0480 Uiso 1.0000
H H7 0.6615 -0.0151 0.2540 0.0450 Uiso 1.0000
H H8 0.8960 0.0014 0.4024 0.0437 Uiso 1.0000
H H9 0.9438 0.3231 0.5463 0.0504 Uiso 1.0000
H H1 0.684(4) 1.161(8) 0.677(4) 0.0592 Uiso 1.0000
H H5 0.538(8) 0.794(6) 0.450(3) 0.0556 Uiso 1.0000

loop_
_atom_site_aniso_label
_atom_site_aniso_U_11
_atom_site_aniso_U_22
_atom_site_aniso_U_33
_atom_site_aniso_U_12
_atom_site_aniso_U_13
_atom_site_aniso_U_23
O1 0.036(6) 0.0340(12) 0.0247(12) 0.0011(15) -0.001(2) -0.0078(9)
N2 0.034(6) 0.0254(12) 0.0182(13) -0.0018(16) 0.012(2) -0.0023(9)
C3 0.026(6) 0.0272(15) 0.0243(16) -0.0015(19) 0.006(3) 0.0015(11)
C4 0.030(5) 0.0248(13) 0.0243(16) 0.0010(18) 0.011(2) 0.0042(11)
C5 0.033(5) 0.0240(13) 0.0262(17) 0.0021(18) 0.008(2) 0.0018(11)
O5 0.039(5) 0.0307(12) 0.0315(13) 0.0078(15) 0.003(2) -0.0092(9)
C6 0.035(5) 0.0323(15) 0.0203(16) 0.000(2) 0.013(3) 0.0007(11)
C7 0.046(5) 0.0266(14) 0.0300(18) 0.005(2) 0.014(3) 0.0001(12)
C8 0.039(5) 0.0271(14) 0.0353(18) 0.0066(19) 0.018(3) 0.0074(11)
C9 0.029(5) 0.0304(15) 0.0298(17) 0.004(2) 0.009(3) 0.0075(11)

loop_
_atom_type_symbol
_atom_type_scat_dispersion_real
_atom_type_scat_dispersion_imag
_atom_type_scat_source
C 0.0033 0.0016 'International Tables Vol C 4.2.6.8 and 6.1.1.4'
H 0.0000 0.0000 'International Tables Vol C 4.2.6.8 and 6.1.1.4'
N 0.0061 0.0033 'International Tables Vol C 4.2.6.8 and 6.1.1.4'
O 0.0106 0.0060 'International Tables Vol C 4.2.6.8 and 6.1.1.4'

loop_
_geom_angle_atom_site_label_1
_geom_angle_atom_site_label_2
_geom_angle_atom_site_label_3
_geom_angle
_geom_angle_publ_flag
N2 O1 H1 104(3) no
O1 N2 C3 111.5(4) yes
N2 C3 C4 121.5(4) yes
N2 C3 H3 119.6 no
C4 C3 H3 118.9 no
C3 C4 C5 120.8(6) yes
C3 C4 C9 120.3(4) yes
C5 C4 C9 118.8(3) yes
C4 C5 O5 121.3(3) yes
C4 C5 C6 119.9(6) yes
O5 C5 C6 118.8(4) yes
C5 O5 H5 109(5) no
C5 C6 C7 120.4(5) yes
C5 C6 H6 119.3 no
C7 C6 H6 120.4 no
C6 C7 C8 120.4(4) yes
C6 C7 H7 120.1 no
C8 C7 H7 119.6 no
C7 C8 C9 119.3(6) yes
C7 C8 H8 122.5 no
C9 C8 H8 118.1 no
C8 C9 C4 121.2(5) yes
C8 C9 H9 119.2 no
C4 C9 H9 119.6 no

loop_
_geom_bond_atom_site_label_1
_geom_bond_atom_site_label_2
_geom_bond_distance
_geom_bond_publ_flag
O1 N2 1.393(3) yes
O1 H1 0.8200(9) no
N2 C3 1.255(8) yes
C3 C4 1.470(5) yes
C3 H3 0.941 no
C4 C5 1.409(7) yes
C4 C9 1.376(9) yes
C5 O5 1.365(8) yes
C5 C6 1.382(5) yes
O5 H5 0.8200(9) no
C6 C7 1.377(9) yes
C6 H6 0.915 no
C7 C8 1.386(8) yes
C7 H7 0.960 no
C8 C9 1.388(5) yes
C8 H8 0.959 no
C9 H9 0.934 no

loop_
_cod_related_entry_id
_cod_related_entry_database
_cod_related_entry_code
1 ChemSpider 10229769
